data_7221563
loop_
_publ_author_name
'Bedekar, Ashutosh'
'Jain, Nilesh'

_publ_section_title
;
 Lipase catalyzed desymmetrization of roof shape
 cis-11,12-bis(hydroxymethyl)-9,10-dihydro-9,10-ethanoanthracene
;
_journal_name_full 'RSC Adv.'
_journal_paper_doi 10.1039/C5RA11626K
_journal_year 2015
_chemical_formula_sum 'C20 H20 O3'
_chemical_formula_weight 308.36
_chemical_name_systematic
; 
 ? 
;
_space_group_IT_number 19
_symmetry_space_group_name_Hall 'P 2ac 2ab'
_symmetry_space_group_name_H-M 'P 21 21 21'
_atom_sites_solution_hydrogens geom
_atom_sites_solution_primary direct
_atom_sites_solution_secondary difmap
_audit_creation_method SHELXL-97
_audit_update_record
;
2014-08-25 deposited with the CCDC.
2015-07-15 downloaded from the CCDC.
;
_cell_angle_alpha 90.00
_cell_angle_beta 90.00
_cell_angle_gamma 90.00
_cell_formula_units_Z 4
_cell_length_a 7.35270(18)
_cell_length_b 13.6016(4)
_cell_length_c 15.7824(4)
_cell_measurement_temperature 293(2)
_cell_volume 1578.37(7)
_computing_structure_refinement 'SHELXL-97 (Sheldrick, 1997)'
_computing_structure_solution 'SHELXS-97 (Sheldrick, 1990)'
_diffrn_ambient_temperature 293(2)
_diffrn_measured_fraction_theta_full 0.995
_diffrn_measured_fraction_theta_max 0.995
_diffrn_radiation_monochromator graphite
_diffrn_radiation_source 'fine-focus sealed tube'
_diffrn_radiation_type CuK\a
_diffrn_radiation_wavelength 1.54184
_diffrn_reflns_av_R_equivalents 0.0572
_diffrn_reflns_av_sigmaI/netI 0.0430
_diffrn_reflns_limit_h_max 9
_diffrn_reflns_limit_h_min -9
_diffrn_reflns_limit_k_max 11
_diffrn_reflns_limit_k_min -17
_diffrn_reflns_limit_l_max 19
_diffrn_reflns_limit_l_min -19
_diffrn_reflns_number 8984
_diffrn_reflns_theta_full 75.41
_diffrn_reflns_theta_max 75.41
_diffrn_reflns_theta_min 4.29
_exptl_absorpt_coefficient_mu 0.690
_exptl_crystal_density_diffrn 1.298
_exptl_crystal_density_method 'not measured'
_exptl_crystal_F_000 656
_exptl_crystal_recrystallization_method 'Re-crystallisation from solvent: Ethyl Acetate- Hexane'
_refine_diff_density_max 0.303
_refine_diff_density_min -0.409
_refine_diff_density_rms 0.061
_refine_ls_abs_structure_details 'Flack H D (1983), Acta Cryst. A39, 876-881'
_refine_ls_abs_structure_Flack -0.1(4)
_refine_ls_extinction_coef 0.014(2)
_refine_ls_extinction_expression Fc^*^=kFc[1+0.001xFc^2^\l^3^/sin(2\q)]^-1/4^
_refine_ls_extinction_method SHELXL
_refine_ls_goodness_of_fit_ref 1.097
_refine_ls_hydrogen_treatment mixed
_refine_ls_matrix_type full
_refine_ls_number_parameters 211
_refine_ls_number_reflns 3114
_refine_ls_number_restraints 0
_refine_ls_restrained_S_all 1.097
_refine_ls_R_factor_all 0.0649
_refine_ls_R_factor_gt 0.0640
_refine_ls_shift/su_max 0.000
_refine_ls_shift/su_mean 0.000
_refine_ls_structure_factor_coef Fsqd
_refine_ls_weighting_details 'calc w=1/[\s^2^(Fo^2^)+(0.1205P)^2^+0.3605P] where P=(Fo^2^+2Fc^2^)/3'
_refine_ls_weighting_scheme calc
_refine_ls_wR_factor_gt 0.1788
_refine_ls_wR_factor_ref 0.1806
_reflns_number_gt 3040
_reflns_number_total 3114
_reflns_threshold_expression >2sigma(I)
_cod_data_source_file c5ra11626k2.cif
_cod_data_source_block exp_578
_cod_database_code 7221563

loop_
_symmetry_equiv_pos_as_xyz
'x, y, z'
'-x+1/2, -y, z+1/2'
'x+1/2, -y+1/2, -z'
'-x, y+1/2, -z+1/2'

loop_
_atom_site_label
_atom_site_type_symbol
_atom_site_fract_x
_atom_site_fract_y
_atom_site_fract_z
_atom_site_U_iso_or_equiv
_atom_site_adp_type
_atom_site_occupancy
_atom_site_symmetry_multiplicity
_atom_site_calc_flag
_atom_site_refinement_flags
O18 O 0.8730(3) 0.32576(14) 0.72952(12) 0.0420(5) Uani 1 1 d .
O23 O 0.5149(4) 0.62130(15) 0.92544(13) 0.0554(6) Uani 1 1 d .
H23 H 0.5169 0.6033 0.9750 0.083 Uiso 1 1 calc R
O20 O 0.8840(3) 0.39812(17) 0.60235(13) 0.0567(6) Uani 1 1 d .
C9 C 0.3485(3) 0.27585(16) 0.83310(14) 0.0279(5) Uani 1 1 d .
C12 C 0.0637(4) 0.2383(2) 0.94403(15) 0.0381(6) Uani 1 1 d .
H12 H -0.0329 0.2256 0.9805 0.046 Uiso 1 1 calc R
C2 C 0.3270(3) 0.45950(16) 0.74974(14) 0.0277(5) Uani 1 1 d .
C14 C 0.2518(3) 0.35370(16) 0.87019(13) 0.0267(5) Uani 1 1 d .
C1 C 0.3274(3) 0.45323(16) 0.84563(13) 0.0274(5) Uani 1 1 d .
H1 H 0.2585 0.5071 0.8715 0.033 Uiso 1 1 calc R
C10 C 0.3042(4) 0.18000(17) 0.85296(15) 0.0332(5) Uani 1 1 d .
H10 H 0.3699 0.1283 0.8295 0.040 Uiso 1 1 calc R
C13 C 0.1108(3) 0.33462(17) 0.92535(14) 0.0315(5) Uani 1 1 d .
H13 H 0.0473 0.3863 0.9500 0.038 Uiso 1 1 calc R
C3 C 0.2552(3) 0.53495(19) 0.70103(16) 0.0358(5) Uani 1 1 d .
H3 H 0.1989 0.5885 0.7267 0.043 Uiso 1 1 calc R
C8 C 0.4960(3) 0.30898(16) 0.77335(13) 0.0272(5) Uani 1 1 d .
H8 H 0.5542 0.2533 0.7447 0.033 Uiso 1 1 calc R
C7 C 0.4134(3) 0.38029(16) 0.71099(13) 0.0270(5) Uani 1 1 d .
C19 C 0.9127(4) 0.3285(2) 0.64732(17) 0.0404(6) Uani 1 1 d .
C15 C 0.5300(3) 0.45213(16) 0.87604(13) 0.0279(5) Uani 1 1 d .
H15 H 0.5279 0.4310 0.9354 0.033 Uiso 1 1 calc R
C22 C 0.6146(4) 0.55433(19) 0.87525(16) 0.0407(6) Uani 1 1 d .
H22A H 0.7383 0.5504 0.8964 0.049 Uiso 1 1 calc R
H22B H 0.6194 0.5783 0.8174 0.049 Uiso 1 1 calc R
C17 C 0.7858(3) 0.40985(19) 0.76814(16) 0.0362(5) Uani 1 1 d .
H17A H 0.7343 0.4522 0.7249 0.043 Uiso 1 1 calc R
H17B H 0.8733 0.4475 0.8007 0.043 Uiso 1 1 calc R
C11 C 0.1602(4) 0.16084(19) 0.90854(16) 0.0400(6) Uani 1 1 d .
H11 H 0.1292 0.0963 0.9217 0.048 Uiso 1 1 calc R
C16 C 0.6357(3) 0.37054(16) 0.82609(14) 0.0288(5) Uani 1 1 d .
H16 H 0.6923 0.3265 0.8676 0.035 Uiso 1 1 calc R
C6 C 0.4250(3) 0.3753(2) 0.62336(15) 0.0357(5) Uani 1 1 d .
H6 H 0.4812 0.3221 0.5972 0.043 Uiso 1 1 calc R
C4 C 0.2687(4) 0.5293(2) 0.61322(18) 0.0460(7) Uani 1 1 d .
H4 H 0.2210 0.5795 0.5799 0.055 Uiso 1 1 calc R
C5 C 0.3516(4) 0.4507(2) 0.57539(16) 0.0454(7) Uani 1 1 d .
H5 H 0.3588 0.4479 0.5166 0.055 Uiso 1 1 calc R
C21 C 0.9960(6) 0.2335(3) 0.6195(3) 0.0686(10) Uani 1 1 d .
H21A H 1.0599 0.2043 0.6661 0.103 Uiso 1 1 calc R
H21B H 1.0795 0.2457 0.5739 0.103 Uiso 1 1 calc R
H21C H 0.9021 0.1897 0.6005 0.103 Uiso 1 1 calc R

loop_
_atom_site_aniso_label
_atom_site_aniso_U_11
_atom_site_aniso_U_22
_atom_site_aniso_U_33
_atom_site_aniso_U_23
_atom_site_aniso_U_13
_atom_site_aniso_U_12
O18 0.0416(9) 0.0414(10) 0.0431(9) 0.0109(8) 0.0096(8) 0.0074(8)
O23 0.0856(16) 0.0349(10) 0.0459(10) -0.0072(8) -0.0014(12) -0.0057(11)
O20 0.0693(14) 0.0578(13) 0.0431(10) 0.0101(10) 0.0119(10) 0.0041(13)
C9 0.0333(10) 0.0251(10) 0.0253(9) 0.0015(8) -0.0032(9) -0.0017(9)
C12 0.0380(12) 0.0436(14) 0.0327(11) 0.0018(10) 0.0088(9) -0.0094(11)
C2 0.0308(9) 0.0246(10) 0.0277(10) 0.0036(8) -0.0007(8) -0.0030(9)
C14 0.0318(10) 0.0240(11) 0.0242(9) 0.0007(8) -0.0041(8) -0.0008(9)
C1 0.0349(11) 0.0225(10) 0.0247(10) -0.0005(8) 0.0035(9) 0.0013(8)
C10 0.0402(12) 0.0262(11) 0.0333(11) -0.0032(9) 0.0010(9) -0.0015(10)
C13 0.0352(11) 0.0330(12) 0.0262(9) -0.0024(9) -0.0004(9) 0.0026(10)
C3 0.0357(11) 0.0308(12) 0.0409(13) 0.0092(10) -0.0013(10) 0.0027(10)
C8 0.0335(10) 0.0219(10) 0.0263(9) 0.0004(8) -0.0003(9) -0.0002(9)
C7 0.0299(10) 0.0274(10) 0.0239(9) 0.0034(8) 0.0003(8) -0.0031(9)
C19 0.0353(11) 0.0428(14) 0.0432(13) -0.0006(11) 0.0093(11) -0.0050(11)
C15 0.0371(11) 0.0239(10) 0.0228(9) 0.0016(8) -0.0007(8) -0.0034(9)
C22 0.0539(14) 0.0321(12) 0.0360(11) -0.0003(10) -0.0010(11) -0.0130(12)
C17 0.0338(11) 0.0344(12) 0.0403(12) 0.0051(10) 0.0013(10) -0.0015(10)
C11 0.0552(15) 0.0256(11) 0.0393(12) 0.0027(9) 0.0029(12) -0.0108(11)
C16 0.0331(10) 0.0249(10) 0.0283(10) 0.0059(8) -0.0044(9) 0.0000(9)
C6 0.0422(12) 0.0396(13) 0.0253(10) -0.0020(9) 0.0013(9) -0.0041(11)
C4 0.0455(13) 0.0545(17) 0.0379(13) 0.0219(12) -0.0070(11) 0.0027(14)
C5 0.0507(14) 0.0611(17) 0.0245(10) 0.0073(11) -0.0059(10) -0.0046(14)
C21 0.078(2) 0.0516(19) 0.076(2) -0.0022(16) 0.030(2) 0.005(2)

loop_
_atom_type_symbol
_atom_type_description
_atom_type_scat_dispersion_real
_atom_type_scat_dispersion_imag
_atom_type_scat_source
C C 0.0181 0.0091 'International Tables Vol C Tables 4.2.6.8 and 6.1.1.4'
H H 0.0000 0.0000 'International Tables Vol C Tables 4.2.6.8 and 6.1.1.4'
O O 0.0492 0.0322 'International Tables Vol C Tables 4.2.6.8 and 6.1.1.4'

loop_
_geom_angle_atom_site_label_1
_geom_angle_atom_site_label_2
_geom_angle_atom_site_label_3
_geom_angle
C19 O18 C17 119.1(2)
C10 C9 C14 119.9(2)
C10 C9 C8 126.5(2)
C14 C9 C8 113.60(19)
C13 C12 C11 120.2(2)
C3 C2 C7 120.2(2)
C3 C2 C1 126.6(2)
C7 C2 C1 113.21(19)
C13 C14 C9 120.2(2)
C13 C14 C1 127.3(2)
C9 C14 C1 112.43(19)
C14 C1 C2 107.76(18)
C14 C1 C15 105.23(17)
C2 C1 C15 107.97(17)
C9 C10 C11 119.8(2)
C14 C13 C12 120.0(2)
C2 C3 C4 118.9(3)
C9 C8 C7 108.10(19)
C9 C8 C16 107.45(17)
C7 C8 C16 105.50(17)
C6 C7 C2 120.3(2)
C6 C7 C8 126.4(2)
C2 C7 C8 113.23(18)
O20 C19 O18 124.0(3)
O20 C19 C21 125.4(3)
O18 C19 C21 110.6(3)
C22 C15 C1 112.18(19)
C22 C15 C16 116.07(19)
C1 C15 C16 108.95(17)
O23 C22 C15 111.9(2)
O18 C17 C16 107.2(2)
C12 C11 C10 119.9(2)
C17 C16 C8 110.03(18)
C17 C16 C15 114.27(19)
C8 C16 C15 108.69(18)
C5 C6 C7 119.0(3)
C5 C4 C3 120.6(2)
C4 C5 C6 120.9(2)

loop_
_geom_bond_atom_site_label_1
_geom_bond_atom_site_label_2
_geom_bond_distance
O18 C19 1.330(3)
O18 C17 1.446(3)
O23 C22 1.412(4)
O20 C19 1.202(4)
C9 C10 1.380(3)
C9 C14 1.403(3)
C9 C8 1.506(3)
C12 C13 1.387(4)
C12 C11 1.389(4)
C2 C3 1.387(3)
C2 C7 1.392(3)
C2 C1 1.516(3)
C14 C13 1.378(3)
C14 C1 1.514(3)
C1 C15 1.565(3)
C10 C11 1.399(4)
C3 C4 1.392(4)
C8 C7 1.509(3)
C8 C16 1.565(3)
C7 C6 1.387(3)
C19 C21 1.495(4)
C15 C22 1.523(3)
C15 C16 1.568(3)
C17 C16 1.529(3)
C6 C5 1.384(4)
C4 C5 1.368(4)
